data_7109630
loop_
_publ_author_name
'Ruoshi Li'
'Gregory M. Ferrence'
'Timothy D. Lash'

_publ_section_title
;
 Synthesis of a neo-confused porphyrin and an unusual dihydroporphyrin
 derivative
;
_journal_name_full Chem.Commun.
_journal_page_first 7537
_journal_paper_doi 10.1039/c3cc44248a
_journal_volume 49
_journal_year 2013
_chemical_formula_moiety 'C45 H48 N6 O6, C1 H1 Cl3'
_chemical_formula_sum 'C46 H49 Cl3 N6 O6'
_chemical_formula_weight 888.26
_space_group_crystal_system triclinic
_space_group_IT_number 2
_space_group_name_Hall '-P 1'
_space_group_name_H-M_alt 'P -1'
_symmetry_cell_setting triclinic
_symmetry_Int_Tables_number 2
_symmetry_space_group_name_Hall '-P 1'
_symmetry_space_group_name_H-M 'P -1'
_audit_creation_date 2013-05-28T22:13:43-00:00
_audit_creation_method 'WinGX routine CIF_UPDATE'
_cell_angle_alpha 63.9270(10)
_cell_angle_beta 73.1140(10)
_cell_angle_gamma 69.0890(10)
_cell_formula_units_Z 2
_cell_length_a 12.2119(3)
_cell_length_b 14.9841(3)
_cell_length_c 15.3037(3)
_cell_measurement_reflns_used 9254
_cell_measurement_temperature 100(2)
_cell_measurement_theta_max 31.755
_cell_measurement_theta_min 2.528
_cell_volume 2319.71(9)
_computing_cell_refinement 'APEX2 & SAINT (Bruker, 2013)'
_computing_data_collection 'APEX2 (Bruker, 2013)'
_computing_data_reduction SAINT
_computing_molecular_graphics
;
<i>Ortep-3</i> for Windows (Farrugia, 1997) and <i>Mercury CSD</i> (Macrae et
 al., 2008)
;
_computing_publication_material
;
        <i>WinGX</i> (Farrugia, 1999) and <i>publCIF</i> (Westrip, 2010)
;
_computing_structure_refinement
;
SHELXL-2013 (Sheldrick, 2013; Sheldrick, 2008)
;
_computing_structure_solution 'SUPERFLIP (Palatinus & Chapuis, 2007)'
_diffrn_ambient_temperature 100(2)
_diffrn_measured_fraction_theta_full 1
_diffrn_measured_fraction_theta_max 0.962
_diffrn_measurement_device_type 'Bruker APEX-II CCD diffractometer'
_diffrn_measurement_method '\f and \w scans'
_diffrn_radiation_monochromator graphite
_diffrn_radiation_type MoK\a
_diffrn_radiation_wavelength 0.71073
_diffrn_reflns_av_R_equivalents 0.0202
_diffrn_reflns_Laue_measured_fraction_full 1
_diffrn_reflns_Laue_measured_fraction_max 0.962
_diffrn_reflns_limit_h_max 17
_diffrn_reflns_limit_h_min -17
_diffrn_reflns_limit_k_max 22
_diffrn_reflns_limit_k_min -21
_diffrn_reflns_limit_l_max 22
_diffrn_reflns_limit_l_min -22
_diffrn_reflns_number 92328
_diffrn_reflns_point_group_measured_fraction_full 1
_diffrn_reflns_point_group_measured_fraction_max 0.962
_diffrn_reflns_theta_full 25.242
_diffrn_reflns_theta_max 31.81
_diffrn_reflns_theta_min 1.501
_diffrn_standards_decay_% 0
_diffrn_standards_number 0
_exptl_absorpt_coefficient_mu 0.251
_exptl_absorpt_correction_T_max 0.7463
_exptl_absorpt_correction_T_min 0.7105
_exptl_absorpt_correction_type multi-scan
_exptl_absorpt_process_details 'Apex2 v2013.2-0 (Bruker, 2013)'
_exptl_crystal_colour 'dark green'
_exptl_crystal_density_diffrn 1.272
_exptl_crystal_density_method 'not measured'
_exptl_crystal_description block
_exptl_crystal_F_000 932
_exptl_crystal_size_max 0.38
_exptl_crystal_size_mid 0.31
_exptl_crystal_size_min 0.23
_refine_diff_density_max 0.931
_refine_diff_density_min -1.097
_refine_diff_density_rms 0.065
_refine_ls_extinction_method none
_refine_ls_goodness_of_fit_ref 1.077
_refine_ls_hydrogen_treatment mixed
_refine_ls_matrix_type full
_refine_ls_number_parameters 589
_refine_ls_number_reflns 15250
_refine_ls_number_restraints 1
_refine_ls_restrained_S_all 1.08
_refine_ls_R_factor_all 0.0621
_refine_ls_R_factor_gt 0.0542
_refine_ls_shift/su_max 0.001
_refine_ls_shift/su_mean 0
_refine_ls_structure_factor_coef Fsqd
_refine_ls_weighting_details
;
 w=1/[\s^2^(Fo^2^)+(0.0821P)^2^+1.1311P]
 where P=(Fo^2^+2Fc^2^)/3
;
_refine_ls_weighting_scheme calc
_refine_ls_wR_factor_ref 0.1564
_reflns_number_gt 12861
_reflns_number_total 15250
_reflns_threshold_expression 'I > 2\s(I)'
_cod_data_source_file c3cc44248a.txt
_cod_data_source_block I
_cod_original_cell_volume 2319.72(9)
_cod_database_code 7109630
_shelxl_version_number 0.000002012

loop_
_space_group_symop_operation_xyz
'x, y, z'
'-x, -y, -z'

loop_
_atom_site_label
_atom_site_fract_x
_atom_site_fract_y
_atom_site_fract_z
_atom_site_U_iso_or_equiv
_atom_site_adp_type
_atom_site_calc_flag
_atom_site_occupancy
_atom_site_disorder_assembly
_atom_site_disorder_group
_atom_site_type_symbol
N21 0.70997(9) 0.91903(7) 0.42027(7) 0.01467(17) Uani d 1 . . N
N22 0.81110(10) 1.00477(8) 0.49974(8) 0.01821(19) Uani d 1 . . N
N23 0.88530(9) 0.80204(8) 0.64183(8) 0.01895(19) Uani d 1 . . N
N24 0.82982(9) 0.70790(7) 0.53291(7) 0.01474(17) Uani d 1 . . N
N26 0.56313(9) 0.78386(7) 0.58354(7) 0.01454(17) Uani d 1 . . N
N37 0.81510(9) 0.78568(7) 0.29766(7) 0.01497(17) Uani d 1 . . N
C1 0.64478(10) 0.86530(8) 0.40128(8) 0.01413(18) Uani d 1 . . C
C2 0.59715(10) 0.93924(9) 0.30575(8) 0.0170(2) Uani d 1 . . C
C2A 0.51399(13) 0.91987(11) 0.26540(10) 0.0253(3) Uani d 1 . . C
H2A1 0.434 0.9329 0.3031 0.038 Uiso calc 1 . . H
H2A2 0.5408 0.8481 0.2705 0.038 Uiso calc 1 . . H
H2A3 0.5126 0.9659 0.1961 0.038 Uiso calc 1 . . H
C3 0.63886(11) 1.02233(9) 0.27100(8) 0.0177(2) Uani d 1 . . C
C3A 0.63099(12) 1.11149(11) 0.17440(9) 0.0248(2) Uani d 1 . . C
H3A1 0.7099 1.1079 0.1339 0.037 Uiso calc 1 . . H
H3A2 0.6016 1.1761 0.1858 0.037 Uiso calc 1 . . H
H3A3 0.5764 1.1089 0.1402 0.037 Uiso calc 1 . . H
C4 0.70176(10) 1.00932(8) 0.34683(8) 0.01559(19) Uani d 1 . . C
C5 0.73910(11) 1.09199(9) 0.34241(9) 0.0180(2) Uani d 1 . . C
H5 0.7331 1.1525 0.2842 0.022 Uiso calc 1 . . H
C6 0.78278(10) 1.08942(9) 0.41647(9) 0.0171(2) Uani d 1 . . C
C7 0.80243(11) 1.17557(9) 0.42529(9) 0.0191(2) Uani d 1 . . C
C7A 0.77943(12) 1.28294(10) 0.35007(10) 0.0239(2) Uani d 1 . . C
H7A1 0.787 1.3295 0.3759 0.036 Uiso calc 1 . . H
H7A2 0.699 1.3047 0.3351 0.036 Uiso calc 1 . . H
H7A3 0.8372 1.2851 0.2899 0.036 Uiso calc 1 . . H
C8 0.84001(12) 1.14014(10) 0.51274(10) 0.0224(2) Uani d 1 . . C
C8A 0.86428(15) 1.19989(11) 0.55841(12) 0.0313(3) Uani d 1 . . C
H8A1 0.8882 1.2611 0.5059 0.038 Uiso calc 1 . . H
H8A2 0.9308 1.1564 0.596 0.038 Uiso calc 1 . . H
C8B 0.7550(2) 1.23443(14) 0.62704(13) 0.0416(4) Uani d 1 . . C
H8B1 0.6889 1.277 0.59 0.062 Uiso calc 1 . . H
H8B2 0.7727 1.2748 0.6546 0.062 Uiso calc 1 . . H
H8B3 0.7333 1.1738 0.6806 0.062 Uiso calc 1 . . H
C9 0.84766(12) 1.03005(10) 0.56094(10) 0.0213(2) Uani d 1 . . C
C10 0.88295(14) 0.96295(10) 0.64932(11) 0.0264(3) Uani d 1 . . C
H10 0.9001 0.9907 0.6874 0.032 Uiso calc 1 . . H
C11 0.89634(12) 0.85418(10) 0.68936(10) 0.0220(2) Uani d 1 . . C
C12 0.92841(13) 0.78678(11) 0.78757(10) 0.0255(3) Uani d 1 . . C
C12A 0.93560(17) 0.82335(13) 0.86227(12) 0.0358(3) Uani d 0.587(5) A 1 C
H12A 0.9688 0.7632 0.9187 0.043 Uiso calc 0.587(5) A 1 H
H12B 0.9899 0.8686 0.8322 0.043 Uiso calc 0.587(5) A 1 H
C12B 0.8252(4) 0.8769(3) 0.8959(2) 0.0503(10) Uani d 0.587(5) A 1 C
H12C 0.7912 0.9355 0.8399 0.075 Uiso calc 0.587(5) A 1 H
H12D 0.8334 0.9022 0.9422 0.075 Uiso calc 0.587(5) A 1 H
H12E 0.7726 0.8311 0.9292 0.075 Uiso calc 0.587(5) A 1 H
C12C 0.93560(17) 0.82335(13) 0.86227(12) 0.0358(3) Uani d 0.413(5) A 2 C
H12F 0.8694 0.8861 0.8591 0.043 Uiso calc 0.413(5) A 2 H
H12G 0.9212 0.7699 0.9284 0.043 Uiso calc 0.413(5) A 2 H
C12D 1.0451(3) 0.8471(3) 0.8551(2) 0.0222(8) Uani d 0.413(5) A 2 C
H12H 1.1116 0.7851 0.8616 0.033 Uiso calc 0.413(5) A 2 H
H12I 1.0366 0.8705 0.9078 0.033 Uiso calc 0.413(5) A 2 H
H12J 1.0602 0.9015 0.791 0.033 Uiso calc 0.413(5) A 2 H
C13 0.94191(11) 0.68938(10) 0.79624(9) 0.0213(2) Uani d 1 . . C
C13A 0.97411(14) 0.59069(11) 0.88143(10) 0.0284(3) Uani d 1 . . C
H13A 0.9946 0.6042 0.931 0.043 Uiso calc 1 . . H
H13B 1.0424 0.5425 0.8586 0.043 Uiso calc 1 . . H
H13C 0.9065 0.5605 0.9106 0.043 Uiso calc 1 . . H
C14 0.91470(10) 0.69853(9) 0.70539(9) 0.0179(2) Uani d 1 . . C
C15 0.91580(10) 0.61707(9) 0.68642(9) 0.0175(2) Uani d 1 . . C
H15 0.9453 0.5506 0.7334 0.021 Uiso calc 1 . . H
C16 0.87874(10) 0.61876(8) 0.60588(8) 0.01586(19) Uani d 1 . . C
C17 0.87213(10) 0.53567(9) 0.58977(9) 0.0172(2) Uani d 1 . . C
C17A 0.91133(12) 0.42338(9) 0.65147(10) 0.0229(2) Uani d 1 . . C
H17A 0.9694 0.4126 0.6902 0.034 Uiso calc 1 . . H
H17B 0.9477 0.384 0.6086 0.034 Uiso calc 1 . . H
H17C 0.8425 0.4001 0.696 0.034 Uiso calc 1 . . H
C18 0.81592(10) 0.57684(8) 0.50671(8) 0.0161(2) Uani d 1 . . C
C18A 0.79108(12) 0.51595(9) 0.46249(10) 0.0215(2) Uani d 1 . . C
H18A 0.7309 0.5606 0.4196 0.032 Uiso calc 1 . . H
H18B 0.7618 0.4585 0.5152 0.032 Uiso calc 1 . . H
H18C 0.8643 0.4889 0.4237 0.032 Uiso calc 1 . . H
C19 0.78850(10) 0.68402(8) 0.47432(8) 0.01446(19) Uani d 1 . . C
C20 0.72644(10) 0.76254(8) 0.38942(8) 0.01419(18) Uani d 1 . . C
H20 0.6745 0.7298 0.3801 0.017 Uiso calc 1 . . H
C25 0.53614(10) 0.84911(9) 0.48398(8) 0.01572(19) Uani d 1 . . C
H25A 0.4856 0.9175 0.4841 0.019 Uiso calc 1 . . H
H25B 0.4889 0.8185 0.4676 0.019 Uiso calc 1 . . H
C27 0.56220(10) 0.68072(9) 0.63576(8) 0.01502(19) Uani d 1 . . C
C28 0.59337(10) 0.64910(9) 0.72624(8) 0.0171(2) Uani d 1 . . C
H28 0.5994 0.5825 0.7769 0.021 Uiso calc 1 . . H
C29 0.61479(10) 0.73430(9) 0.72986(8) 0.0169(2) Uani d 1 . . C
C30 0.59495(10) 0.81562(9) 0.64040(8) 0.0164(2) Uani d 1 . . C
H30 0.6025 0.8827 0.6222 0.02 Uiso calc 1 . . H
C31 0.53151(10) 0.62050(9) 0.59715(9) 0.0174(2) Uani d 1 . . C
O32 0.50649(9) 0.64960(7) 0.51630(7) 0.02194(18) Uani d 1 . . O
O33 0.53371(10) 0.52580(7) 0.66590(7) 0.0254(2) Uani d 1 . . O
C34 0.49624(15) 0.46103(11) 0.63929(12) 0.0315(3) Uani d 1 . . C
H34A 0.4141 0.4934 0.6269 0.047 Uiso calc 1 . . H
H34B 0.5013 0.3935 0.6933 0.047 Uiso calc 1 . . H
H34C 0.548 0.4523 0.5797 0.047 Uiso calc 1 . . H
C35 0.65111(11) 0.73914(10) 0.80924(9) 0.0204(2) Uani d 1 . . C
H35 0.6658 0.8016 0.7984 0.024 Uiso calc 1 . . H
O36 0.66434(9) 0.66883(8) 0.88935(7) 0.0264(2) Uani d 1 . . O
C38 0.82546(11) 0.76704(10) 0.21351(9) 0.0194(2) Uani d 1 . . C
C39 0.91770(13) 0.80331(12) 0.14612(10) 0.0269(3) Uani d 1 . . C
H39 0.9444 0.8012 0.0821 0.032 Uiso calc 1 . . H
C40 0.96525(12) 0.84420(11) 0.18959(10) 0.0229(2) Uani d 1 . . C
C41 0.90065(10) 0.83054(9) 0.28324(9) 0.0171(2) Uani d 1 . . C
H41 0.9143 0.8496 0.3299 0.021 Uiso calc 1 . . H
C42 0.75290(12) 0.71418(10) 0.20273(9) 0.0215(2) Uani d 1 . . C
O43 0.66661(10) 0.68992(9) 0.25844(8) 0.0275(2) Uani d 1 . . O
O44 0.79614(12) 0.69403(12) 0.12047(9) 0.0418(3) Uani d 1 . . O
C45 0.73003(19) 0.6436(2) 0.10148(15) 0.0493(5) Uani d 1 . . C
H45A 0.7293 0.5769 0.1557 0.074 Uiso calc 1 . . H
H45B 0.7675 0.6327 0.0397 0.074 Uiso calc 1 . . H
H45C 0.6484 0.6868 0.0961 0.074 Uiso calc 1 . . H
C46A 1.06300(15) 0.89208(15) 0.14581(12) 0.0365(4) Uani d 0.668(4) B 1 C
H46A 1.0965 0.9024 0.0789 0.044 Uiso calc 0.668(4) B 1 H
O47A 1.10462(16) 0.91996(15) 0.19050(13) 0.0347(5) Uani d 0.668(4) B 1 O
C46B 1.06300(15) 0.89208(15) 0.14581(12) 0.0365(4) Uani d 0.332(4) B 2 C
H46B 1.1047 0.8947 0.1879 0.044 Uiso calc 0.332(4) B 2 H
O47B 1.0951(5) 0.9313(5) 0.0513(3) 0.0604(17) Uani d 0.332(4) B 2 O
H22 0.8105(19) 0.9472(18) 0.5093(16) 0.036(5) Uiso d 1 . . H
H24 0.8202(16) 0.7665(15) 0.5293(14) 0.023(4) Uiso d 1 . . H
C1S 0.30459(17) 0.57146(14) 0.01659(13) 0.0383(4) Uani d 1 C 2 C
H1S 0.3249 0.4948 0.0514 0.046 Uiso calc 1 C 2 H
Cl1 0.16719(6) 0.62496(5) 0.07528(4) 0.06145(16) Uani d 1 C 2 Cl
Cl2 0.29793(7) 0.60167(5) -0.10615(4) 0.06313(16) Uani d 1 C 2 Cl
Cl3 0.41664(7) 0.61621(5) 0.01980(7) 0.0864(3) Uani d 1 C 2 Cl

loop_
_atom_site_aniso_label
_atom_site_aniso_U_11
_atom_site_aniso_U_22
_atom_site_aniso_U_33
_atom_site_aniso_U_12
_atom_site_aniso_U_13
_atom_site_aniso_U_23
N21 0.0183(4) 0.0123(4) 0.0139(4) -0.0043(3) -0.0027(3) -0.0052(3)
N22 0.0242(5) 0.0125(4) 0.0198(5) -0.0075(4) -0.0062(4) -0.0039(3)
N23 0.0210(5) 0.0162(4) 0.0191(4) -0.0073(4) -0.0071(4) -0.0019(4)
N24 0.0182(4) 0.0107(4) 0.0143(4) -0.0034(3) -0.0038(3) -0.0035(3)
N26 0.0168(4) 0.0145(4) 0.0126(4) -0.0047(3) -0.0018(3) -0.0053(3)
N37 0.0178(4) 0.0150(4) 0.0134(4) -0.0059(3) -0.0009(3) -0.0063(3)
C1 0.0171(5) 0.0129(4) 0.0126(4) -0.0040(4) -0.0032(3) -0.0045(3)
C2 0.0193(5) 0.0175(5) 0.0134(4) -0.0032(4) -0.0044(4) -0.0054(4)
C2A 0.0299(6) 0.0283(6) 0.0207(6) -0.0090(5) -0.0112(5) -0.0065(5)
C3 0.0194(5) 0.0169(5) 0.0133(4) -0.0031(4) -0.0032(4) -0.0037(4)
C3A 0.0275(6) 0.0234(6) 0.0156(5) -0.0067(5) -0.0056(4) 0.0009(4)
C4 0.0173(5) 0.0134(4) 0.0145(4) -0.0033(4) -0.0019(4) -0.0048(4)
C5 0.0222(5) 0.0126(4) 0.0168(5) -0.0054(4) -0.0025(4) -0.0031(4)
C6 0.0179(5) 0.0132(4) 0.0192(5) -0.0054(4) -0.0008(4) -0.0056(4)
C7 0.0198(5) 0.0139(5) 0.0235(5) -0.0077(4) -0.0010(4) -0.0062(4)
C7A 0.0263(6) 0.0145(5) 0.0280(6) -0.0093(4) -0.0017(5) -0.0040(4)
C8 0.0263(6) 0.0173(5) 0.0276(6) -0.0111(4) -0.0054(5) -0.0072(4)
C8A 0.0453(8) 0.0225(6) 0.0359(7) -0.0186(6) -0.0150(6) -0.0067(5)
C8B 0.0716(12) 0.0355(8) 0.0324(8) -0.0283(8) -0.0042(8) -0.0171(7)
C9 0.0257(6) 0.0175(5) 0.0245(6) -0.0099(4) -0.0076(4) -0.0059(4)
C10 0.0362(7) 0.0210(6) 0.0287(6) -0.0133(5) -0.0153(5) -0.0047(5)
C11 0.0262(6) 0.0200(5) 0.0221(5) -0.0104(4) -0.0105(5) -0.0025(4)
C12 0.0318(6) 0.0252(6) 0.0233(6) -0.0112(5) -0.0145(5) -0.0033(5)
C12A 0.0530(10) 0.0321(7) 0.0327(7) -0.0139(7) -0.0236(7) -0.0090(6)
C12B 0.070(2) 0.0501(19) 0.0313(15) -0.0004(16) -0.0138(14) -0.0239(14)
C12C 0.0530(10) 0.0321(7) 0.0327(7) -0.0139(7) -0.0236(7) -0.0090(6)
C12D 0.0230(14) 0.0296(16) 0.0193(14) -0.0114(12) -0.0048(10) -0.0096(11)
C13 0.0227(5) 0.0225(5) 0.0178(5) -0.0080(4) -0.0087(4) -0.0017(4)
C13A 0.0348(7) 0.0256(6) 0.0209(6) -0.0077(5) -0.0129(5) -0.0003(5)
C14 0.0172(5) 0.0181(5) 0.0163(5) -0.0065(4) -0.0050(4) -0.0018(4)
C15 0.0166(5) 0.0150(5) 0.0161(5) -0.0036(4) -0.0039(4) -0.0015(4)
C16 0.0161(5) 0.0124(4) 0.0154(5) -0.0033(4) -0.0028(4) -0.0023(4)
C17 0.0167(5) 0.0121(4) 0.0190(5) -0.0038(4) -0.0002(4) -0.0041(4)
C17A 0.0238(6) 0.0126(5) 0.0255(6) -0.0043(4) -0.0038(4) -0.0018(4)
C18 0.0170(5) 0.0126(4) 0.0177(5) -0.0049(4) 0.0009(4) -0.0064(4)
C18A 0.0244(6) 0.0162(5) 0.0268(6) -0.0067(4) -0.0008(4) -0.0117(4)
C19 0.0165(4) 0.0127(4) 0.0138(4) -0.0043(4) -0.0014(3) -0.0049(4)
C20 0.0171(5) 0.0135(4) 0.0127(4) -0.0050(4) -0.0011(3) -0.0057(4)
C25 0.0169(5) 0.0154(5) 0.0134(4) -0.0033(4) -0.0027(4) -0.0047(4)
C27 0.0160(5) 0.0150(5) 0.0148(4) -0.0061(4) -0.0009(4) -0.0057(4)
C28 0.0189(5) 0.0172(5) 0.0144(5) -0.0069(4) -0.0019(4) -0.0041(4)
C29 0.0188(5) 0.0193(5) 0.0143(5) -0.0071(4) -0.0009(4) -0.0072(4)
C30 0.0191(5) 0.0168(5) 0.0149(5) -0.0058(4) -0.0013(4) -0.0075(4)
C31 0.0164(5) 0.0179(5) 0.0198(5) -0.0075(4) 0.0004(4) -0.0087(4)
O32 0.0262(4) 0.0234(4) 0.0212(4) -0.0091(3) -0.0053(3) -0.0100(3)
O33 0.0367(5) 0.0194(4) 0.0248(4) -0.0162(4) -0.0059(4) -0.0049(4)
C34 0.0401(8) 0.0243(6) 0.0389(8) -0.0189(6) -0.0066(6) -0.0115(6)
C35 0.0225(5) 0.0257(6) 0.0162(5) -0.0095(4) -0.0016(4) -0.0093(4)
O36 0.0314(5) 0.0332(5) 0.0158(4) -0.0128(4) -0.0052(3) -0.0060(4)
C38 0.0233(5) 0.0241(5) 0.0148(5) -0.0101(4) -0.0002(4) -0.0097(4)
C39 0.0309(7) 0.0385(7) 0.0178(5) -0.0186(6) 0.0040(5) -0.0138(5)
C40 0.0239(6) 0.0277(6) 0.0202(5) -0.0133(5) 0.0018(4) -0.0098(5)
C41 0.0178(5) 0.0167(5) 0.0182(5) -0.0055(4) -0.0019(4) -0.0077(4)
C42 0.0274(6) 0.0249(6) 0.0180(5) -0.0101(5) -0.0023(4) -0.0113(4)
O43 0.0325(5) 0.0363(5) 0.0251(5) -0.0200(4) 0.0027(4) -0.0175(4)
O44 0.0471(7) 0.0732(9) 0.0307(6) -0.0358(7) 0.0107(5) -0.0368(6)
C45 0.0539(11) 0.0801(15) 0.0472(10) -0.0346(10) 0.0045(8) -0.0477(11)
C46A 0.0356(8) 0.0552(10) 0.0297(7) -0.0307(7) 0.0090(6) -0.0197(7)
O47A 0.0396(10) 0.0407(10) 0.0331(9) -0.0255(8) 0.0020(7) -0.0152(7)
C46B 0.0356(8) 0.0552(10) 0.0297(7) -0.0307(7) 0.0090(6) -0.0197(7)
O47B 0.065(3) 0.108(4) 0.0250(19) -0.069(3) 0.0102(17) -0.014(2)
C1S 0.0424(9) 0.0333(8) 0.0329(8) -0.0168(7) -0.0090(7) 0.0004(6)
Cl1 0.0686(4) 0.0502(3) 0.0472(3) -0.0186(3) 0.0152(2) -0.0153(2)
Cl2 0.0836(4) 0.0633(3) 0.0309(2) -0.0203(3) -0.0069(2) -0.0084(2)
Cl3 0.0740(4) 0.0522(3) 0.1267(7) -0.0317(3) -0.0600(5) 0.0109(4)

loop_
_atom_type_symbol
_atom_type_description
_atom_type_scat_dispersion_real
_atom_type_scat_dispersion_imag
_atom_type_scat_source
C C 0.0033 0.0016 'International Tables Vol C Tables 4.2.6.8 and 6.1.1.4'
H H 0 0 'International Tables Vol C Tables 4.2.6.8 and 6.1.1.4'
Cl Cl 0.1484 0.1585 'International Tables Vol C Tables 4.2.6.8 and 6.1.1.4'
N N 0.0061 0.0033 'International Tables Vol C Tables 4.2.6.8 and 6.1.1.4'
O O 0.0106 0.006 'International Tables Vol C Tables 4.2.6.8 and 6.1.1.4'

loop_
_geom_angle_atom_site_label_1
_geom_angle_atom_site_label_2
_geom_angle_atom_site_label_3
_geom_angle
C4 N21 C1 106.34(9)
C6 N22 C9 110.54(10)
C6 N22 H22 124.1(16)
C9 N22 H22 125.2(16)
C11 N23 C14 104.79(10)
C19 N24 C16 109.57(9)
C19 N24 H24 125.3(13)
C16 N24 H24 124.8(13)
C30 N26 C27 108.45(9)
C30 N26 C25 124.13(10)
C27 N26 C25 127.41(9)
C41 N37 C38 108.45(10)
C41 N37 C20 123.73(9)
C38 N37 C20 127.82(10)
N21 C1 C2 105.86(9)
N21 C1 C25 108.83(9)
C2 C1 C25 107.26(9)
N21 C1 C20 112.18(9)
C2 C1 C20 109.63(9)
C25 C1 C20 112.74(9)
C3 C2 C2A 128.87(11)
C3 C2 C1 107.60(10)
C2A C2 C1 123.46(10)
C2 C2A H2A1 109.5
C2 C2A H2A2 109.5
H2A1 C2A H2A2 109.5
C2 C2A H2A3 109.5
H2A1 C2A H2A3 109.5
H2A2 C2A H2A3 109.5
C2 C3 C4 106.70(10)
C2 C3 C3A 129.43(11)
C4 C3 C3A 123.84(11)
C3 C3A H3A1 109.5
C3 C3A H3A2 109.5
H3A1 C3A H3A2 109.5
C3 C3A H3A3 109.5
H3A1 C3A H3A3 109.5
H3A2 C3A H3A3 109.5
N21 C4 C5 124.96(11)
N21 C4 C3 113.13(10)
C5 C4 C3 121.68(10)
C6 C5 C4 124.33(11)
C6 C5 H5 117.8
C4 C5 H5 117.8
C5 C6 N22 125.59(11)
C5 C6 C7 127.44(11)
N22 C6 C7 106.90(10)
C8 C7 C6 107.93(10)
C8 C7 C7A 128.25(11)
C6 C7 C7A 123.79(11)
C7 C7A H7A1 109.5
C7 C7A H7A2 109.5
H7A1 C7A H7A2 109.5
C7 C7A H7A3 109.5
H7A1 C7A H7A3 109.5
H7A2 C7A H7A3 109.5
C7 C8 C9 107.93(11)
C7 C8 C8A 128.30(12)
C9 C8 C8A 123.69(12)
C8 C8A C8B 111.15(13)
C8 C8A H8A1 109.4
C8B C8A H8A1 109.4
C8 C8A H8A2 109.4
C8B C8A H8A2 109.4
H8A1 C8A H8A2 108
C8A C8B H8B1 109.5
C8A C8B H8B2 109.5
H8B1 C8B H8B2 109.5
C8A C8B H8B3 109.5
H8B1 C8B H8B3 109.5
H8B2 C8B H8B3 109.5
C10 C9 N22 125.13(11)
C10 C9 C8 128.18(12)
N22 C9 C8 106.69(11)
C9 C10 C11 125.36(12)
C9 C10 H10 117.3
C11 C10 H10 117.3
N23 C11 C10 124.73(11)
N23 C11 C12 112.52(11)
C10 C11 C12 122.72(12)
C13 C12 C11 105.66(11)
C13 C12 C12A 129.20(12)
C11 C12 C12A 125.03(13)
C12B C12A C12 111.54(19)
C12B C12A H12A 109.3
C12 C12A H12A 109.3
C12B C12A H12B 109.3
C12 C12A H12B 109.3
H12A C12A H12B 108
C12A C12B H12C 109.5
C12A C12B H12D 109.5
H12C C12B H12D 109.5
C12A C12B H12E 109.5
H12C C12B H12E 109.5
H12D C12B H12E 109.5
H12H C12D H12I 109.5
H12H C12D H12J 109.5
H12I C12D H12J 109.5
C12 C13 C14 106.47(11)
C12 C13 C13A 128.39(12)
C14 C13 C13A 125.12(12)
C13 C13A H13A 109.5
C13 C13A H13B 109.5
H13A C13A H13B 109.5
C13 C13A H13C 109.5
H13A C13A H13C 109.5
H13B C13A H13C 109.5
C15 C14 N23 125.10(11)
C15 C14 C13 124.40(11)
N23 C14 C13 110.49(11)
C14 C15 C16 128.54(11)
C14 C15 H15 115.7
C16 C15 H15 115.7
N24 C16 C17 107.38(10)
N24 C16 C15 123.72(10)
C17 C16 C15 128.59(10)
C16 C17 C18 107.54(10)
C16 C17 C17A 127.11(11)
C18 C17 C17A 125.28(11)
C17 C17A H17A 109.5
C17 C17A H17B 109.5
H17A C17A H17B 109.5
C17 C17A H17C 109.5
H17A C17A H17C 109.5
H17B C17A H17C 109.5
C19 C18 C17 106.98(10)
C19 C18 C18A 127.15(11)
C17 C18 C18A 125.87(10)
C18 C18A H18A 109.5
C18 C18A H18B 109.5
H18A C18A H18B 109.5
C18 C18A H18C 109.5
H18A C18A H18C 109.5
H18B C18A H18C 109.5
N24 C19 C18 108.46(10)
N24 C19 C20 123.95(10)
C18 C19 C20 127.59(10)
N37 C20 C19 109.63(9)
N37 C20 C1 109.77(9)
C19 C20 C1 116.61(9)
N37 C20 H20 106.8
C19 C20 H20 106.8
C1 C20 H20 106.8
N26 C25 C1 115.89(9)
N26 C25 H25A 108.3
C1 C25 H25A 108.3
N26 C25 H25B 108.3
C1 C25 H25B 108.3
H25A C25 H25B 107.4
C28 C27 N26 108.33(10)
C28 C27 C31 127.88(11)
N26 C27 C31 123.79(10)
C27 C28 C29 107.24(10)
C27 C28 H28 126.4
C29 C28 H28 126.4
C30 C29 C28 106.90(10)
C30 C29 C35 124.90(11)
C28 C29 C35 128.19(11)
N26 C30 C29 109.07(10)
N26 C30 H30 125.5
C29 C30 H30 125.5
O32 C31 O33 123.66(11)
O32 C31 C27 126.62(11)
O33 C31 C27 109.72(10)
C31 O33 C34 115.07(11)
O33 C34 H34A 109.5
O33 C34 H34B 109.5
H34A C34 H34B 109.5
O33 C34 H34C 109.5
H34A C34 H34C 109.5
H34B C34 H34C 109.5
O36 C35 C29 124.93(12)
O36 C35 H35 117.5
C29 C35 H35 117.5
C39 C38 N37 107.89(11)
C39 C38 C42 127.18(11)
N37 C38 C42 124.88(11)
C38 C39 C40 107.51(11)
C38 C39 H39 126.2
C40 C39 H39 126.2
C41 C40 C39 106.96(11)
C41 C40 C46A 125.71(12)
C39 C40 C46A 127.33(12)
N37 C41 C40 109.16(10)
N37 C41 H41 125.4
C40 C41 H41 125.4
O43 C42 O44 122.75(12)
O43 C42 C38 126.79(11)
O44 C42 C38 110.46(11)
C42 O44 C45 115.20(13)
O44 C45 H45A 109.5
O44 C45 H45B 109.5
H45A C45 H45B 109.5
O44 C45 H45C 109.5
H45A C45 H45C 109.5
H45B C45 H45C 109.5
O47A C46A C40 123.62(15)
O47A C46A H46A 118.2
C40 C46A H46A 118.2
Cl3 C1S Cl2 108.93(10)
Cl3 C1S Cl1 111.30(12)
Cl2 C1S Cl1 110.50(10)
Cl3 C1S H1S 108.7
Cl2 C1S H1S 108.7
Cl1 C1S H1S 108.7

loop_
_geom_bond_atom_site_label_1
_geom_bond_atom_site_label_2
_geom_bond_distance
N21 C4 1.3174(14)
N21 C1 1.4710(14)
N22 C6 1.3691(15)
N22 C9 1.3769(16)
N22 H22 0.81(2)
N23 C11 1.3376(16)
N23 C14 1.3999(15)
N24 C19 1.3641(14)
N24 C16 1.3765(14)
N24 H24 0.821(19)
N26 C30 1.3516(14)
N26 C27 1.3960(14)
N26 C25 1.4623(14)
N37 C41 1.3523(15)
N37 C38 1.3961(14)
N37 C20 1.4903(14)
C1 C2 1.5210(15)
C1 C25 1.5509(16)
C1 C20 1.5629(15)
C2 C3 1.3437(17)
C2 C2A 1.4931(17)
C2A H2A1 0.98
C2A H2A2 0.98
C2A H2A3 0.98
C3 C4 1.4788(16)
C3 C3A 1.4948(16)
C3A H3A1 0.98
C3A H3A2 0.98
C3A H3A3 0.98
C4 C5 1.4348(16)
C5 C6 1.3670(17)
C5 H5 0.95
C6 C7 1.4614(16)
C7 C8 1.3572(18)
C7 C7A 1.4932(17)
C7A H7A1 0.98
C7A H7A2 0.98
C7A H7A3 0.98
C8 C9 1.4609(17)
C8 C8A 1.4958(18)
C8A C8B 1.524(3)
C8A H8A1 0.99
C8A H8A2 0.99
C8B H8B1 0.98
C8B H8B2 0.98
C8B H8B3 0.98
C9 C10 1.3638(18)
C10 C11 1.4314(18)
C10 H10 0.95
C11 C12 1.4688(18)
C12 C13 1.3584(19)
C12 C12A 1.503(2)
C12A C12B 1.384(4)
C12A H12A 0.99
C12A H12B 0.99
C12B H12C 0.98
C12B H12D 0.98
C12B H12E 0.98
C12D H12H 0.98
C12D H12I 0.98
C12D H12J 0.98
C13 C14 1.4597(17)
C13 C13A 1.4931(18)
C13A H13A 0.98
C13A H13B 0.98
C13A H13C 0.98
C14 C15 1.3683(17)
C15 C16 1.4188(16)
C15 H15 0.95
C16 C17 1.4038(16)
C17 C18 1.4081(17)
C17 C17A 1.4977(16)
C17A H17A 0.98
C17A H17B 0.98
C17A H17C 0.98
C18 C19 1.3963(15)
C18 C18A 1.4972(16)
C18A H18A 0.98
C18A H18B 0.98
C18A H18C 0.98
C19 C20 1.4962(15)
C20 H20 1
C25 H25A 0.99
C25 H25B 0.99
C27 C28 1.3738(15)
C27 C31 1.4637(15)
C28 C29 1.4178(16)
C28 H28 0.95
C29 C30 1.3905(16)
C29 C35 1.4462(16)
C30 H30 0.95
C31 O32 1.2103(15)
C31 O33 1.3409(15)
O33 C34 1.4456(16)
C34 H34A 0.98
C34 H34B 0.98
C34 H34C 0.98
C35 O36 1.2236(16)
C35 H35 0.95
C38 C39 1.3773(17)
C38 C42 1.4630(17)
C39 C40 1.4114(18)
C39 H39 0.95
C40 C41 1.3853(17)
C40 C46A 1.4535(19)
C41 H41 0.95
C42 O43 1.2035(17)
C42 O44 1.3375(15)
O44 C45 1.440(2)
C45 H45A 0.98
C45 H45B 0.98
C45 H45C 0.98
C46A O47A 1.227(2)
C46A H46A 0.95
C1S Cl3 1.7456(19)
C1S Cl2 1.7479(19)
C1S Cl1 1.750(2)
C1S H1S 1

loop_
_geom_torsion_atom_site_label_1
_geom_torsion_atom_site_label_2
_geom_torsion_atom_site_label_3
_geom_torsion_atom_site_label_4
_geom_torsion
C4 N21 C1 C2 -0.37(11)
C4 N21 C1 C25 -115.38(10)
C4 N21 C1 C20 119.16(10)
N21 C1 C2 C3 4.18(12)
C25 C1 C2 C3 120.27(10)
C20 C1 C2 C3 -117.01(11)
N21 C1 C2 C2A -172.91(11)
C25 C1 C2 C2A -56.83(14)
C20 C1 C2 C2A 65.90(14)
C2A C2 C3 C4 170.95(12)
C1 C2 C3 C4 -5.93(13)
C2A C2 C3 C3A -11.1(2)
C1 C2 C3 C3A 171.99(12)
C1 N21 C4 C5 171.24(11)
C1 N21 C4 C3 -3.34(13)
C2 C3 C4 N21 6.20(14)
C3A C3 C4 N21 -171.87(11)
C2 C3 C4 C5 -168.59(11)
C3A C3 C4 C5 13.35(18)
N21 C4 C5 C6 -3.43(19)
C3 C4 C5 C6 170.71(11)
C4 C5 C6 N22 8.5(2)
C4 C5 C6 C7 -168.07(11)
C9 N22 C6 C5 -177.33(12)
C9 N22 C6 C7 -0.18(14)
C5 C6 C7 C8 176.43(12)
N22 C6 C7 C8 -0.65(14)
C5 C6 C7 C7A -1.7(2)
N22 C6 C7 C7A -178.75(11)
C6 C7 C8 C9 1.17(14)
C7A C7 C8 C9 179.16(12)
C6 C7 C8 C8A -175.67(14)
C7A C7 C8 C8A 2.3(2)
C7 C8 C8A C8B 92.82(18)
C9 C8 C8A C8B -83.57(18)
C6 N22 C9 C10 -179.44(14)
C6 N22 C9 C8 0.89(14)
C7 C8 C9 C10 179.05(15)
C8A C8 C9 C10 -3.9(2)
C7 C8 C9 N22 -1.29(15)
C8A C8 C9 N22 175.74(13)
N22 C9 C10 C11 5.0(2)
C8 C9 C10 C11 -175.38(14)
C14 N23 C11 C10 175.46(13)
C14 N23 C11 C12 -2.47(15)
C9 C10 C11 N23 5.7(2)
C9 C10 C11 C12 -176.54(14)
N23 C11 C12 C13 2.72(16)
C10 C11 C12 C13 -175.26(13)
N23 C11 C12 C12A -173.76(14)
C10 C11 C12 C12A 8.3(2)
C13 C12 C12A C12B -109.4(2)
C11 C12 C12A C12B 66.2(3)
C11 C12 C13 C14 -1.66(15)
C12A C12 C13 C14 174.62(15)
C11 C12 C13 C13A -179.83(13)
C12A C12 C13 C13A -3.5(3)
C11 N23 C14 C15 -179.80(12)
C11 N23 C14 C13 1.37(14)
C12 C13 C14 C15 -178.56(12)
C13A C13 C14 C15 -0.3(2)
C12 C13 C14 N23 0.28(15)
C13A C13 C14 N23 178.53(12)
N23 C14 C15 C16 -6.1(2)
C13 C14 C15 C16 172.57(12)
C19 N24 C16 C17 2.50(13)
C19 N24 C16 C15 -171.54(11)
C14 C15 C16 N24 -2.4(2)
C14 C15 C16 C17 -175.15(12)
N24 C16 C17 C18 -1.20(13)
C15 C16 C17 C18 172.45(11)
N24 C16 C17 C17A -178.34(11)
C15 C16 C17 C17A -4.7(2)
C16 C17 C18 C19 -0.48(13)
C17A C17 C18 C19 176.72(11)
C16 C17 C18 C18A 179.48(11)
C17A C17 C18 C18A -3.32(19)
C16 N24 C19 C18 -2.83(13)
C16 N24 C19 C20 178.06(10)
C17 C18 C19 N24 2.01(13)
C18A C18 C19 N24 -177.95(11)
C17 C18 C19 C20 -178.92(11)
C18A C18 C19 C20 1.12(19)
C41 N37 C20 C19 -64.66(13)
C38 N37 C20 C19 115.80(12)
C41 N37 C20 C1 64.65(13)
C38 N37 C20 C1 -114.89(12)
N24 C19 C20 N37 90.52(12)
C18 C19 C20 N37 -88.41(13)
N24 C19 C20 C1 -34.96(15)
C18 C19 C20 C1 146.11(11)
N21 C1 C20 N37 -67.32(11)
C2 C1 C20 N37 49.98(12)
C25 C1 C20 N37 169.39(9)
N21 C1 C20 C19 58.10(12)
C2 C1 C20 C19 175.40(9)
C25 C1 C20 C19 -65.20(12)
C30 N26 C25 C1 78.06(14)
C27 N26 C25 C1 -101.29(13)
N21 C1 C25 N26 -62.96(12)
C2 C1 C25 N26 -177.06(9)
C20 C1 C25 N26 62.17(12)
C30 N26 C27 C28 0.32(13)
C25 N26 C27 C28 179.75(10)
C30 N26 C27 C31 179.87(10)
C25 N26 C27 C31 -0.69(17)
N26 C27 C28 C29 -0.37(13)
C31 C27 C28 C29 -179.91(11)
C27 C28 C29 C30 0.30(13)
C27 C28 C29 C35 -179.32(12)
C27 N26 C30 C29 -0.13(13)
C25 N26 C30 C29 -179.59(10)
C28 C29 C30 N26 -0.10(13)
C35 C29 C30 N26 179.53(11)
C28 C27 C31 O32 -178.49(12)
N26 C27 C31 O32 2.05(19)
C28 C27 C31 O33 2.13(17)
N26 C27 C31 O33 -177.34(10)
O32 C31 O33 C34 -3.81(18)
C27 C31 O33 C34 175.60(11)
C30 C29 C35 O36 177.15(13)
C28 C29 C35 O36 -3.3(2)
C41 N37 C38 C39 -1.22(15)
C20 N37 C38 C39 178.38(11)
C41 N37 C38 C42 176.47(12)
C20 N37 C38 C42 -3.9(2)
N37 C38 C39 C40 0.38(16)
C42 C38 C39 C40 -177.24(13)
C38 C39 C40 C41 0.56(17)
C38 C39 C40 C46A -179.28(16)
C38 N37 C41 C40 1.59(14)
C20 N37 C41 C40 -178.03(11)
C39 C40 C41 N37 -1.33(15)
C46A C40 C41 N37 178.52(15)
C39 C38 C42 O43 -173.69(15)
N37 C38 C42 O43 9.1(2)
C39 C38 C42 O44 6.9(2)
N37 C38 C42 O44 -170.30(13)
O43 C42 O44 C45 1.7(2)
C38 C42 O44 C45 -178.92(16)
C41 C40 C46A O47A 5.1(3)
C39 C40 C46A O47A -175.08(19)
